data_7248967
loop_
_publ_author_name
'Pr\;etka, Dominika'
'Marcinkowski, Dawid'
'Siwiak, Agnieszka'
'Kubicki, Maciej'
'Consiglio, Giuseppe'
'Patroniak, Violetta'
'Gorczy\'nski, Adam'

_publ_section_title
;
 Crystal engineering of monometallic lanthanide(iii) supramolecular
 systems within the N3-tridentate hydrazone Schiff-base ligand
;
_journal_issue 31
_journal_name_full CrystEngComm
_journal_page_first 4167
_journal_page_last 4180
_journal_paper_doi 10.1039/D4CE00450G
_journal_volume 26
_journal_year 2024
_chemical_formula_moiety 'C11 H15 Eu N8 O10, C H4 O'
_chemical_formula_sum 'C12 H19 Eu N8 O11'
_chemical_formula_weight 603.31
_space_group_crystal_system triclinic
_space_group_IT_number 2
_space_group_name_Hall '-P 1'
_space_group_name_H-M_alt 'P -1'
_atom_sites_solution_hydrogens mixed
_audit_creation_method SHELXL-2013
_audit_update_record
;
2016-01-10 deposited with the CCDC.	2024-07-03 downloaded from the CCDC.
;
_cell_angle_alpha 98.188(6)
_cell_angle_beta 97.531(4)
_cell_angle_gamma 100.576(5)
_cell_formula_units_Z 2
_cell_length_a 8.1426(4)
_cell_length_b 10.4679(8)
_cell_length_c 12.4743(7)
_cell_measurement_reflns_used 3575
_cell_measurement_temperature 120(1)
_cell_measurement_theta_max 27.8100
_cell_measurement_theta_min 3.3990
_cell_volume 1020.95(11)
_computing_cell_refinement 'CrysAlis Pro (Agilent Technologies (2011))'
_computing_data_collection 'CrysAlis Pro (Agilent Technologies (2011))'
_computing_data_reduction 'CrysAlis Pro (Agilent Technologies (2011))'
_computing_molecular_graphics 'Mercury (MacRae et al., 2009)'
_computing_publication_material 'SHELXL-2013 (Sheldrick, 2013)'
_computing_structure_refinement 'SHELXL-2013 (Sheldrick, 2013)'
_computing_structure_solution 'SIR92 (Altomare et al., 1993)'
_diffrn_ambient_temperature 120(1)
_diffrn_detector 'CCD plate'
_diffrn_detector_area_resol_mean 16.1544
_diffrn_detector_type Eos
_diffrn_measured_fraction_theta_full 0.999
_diffrn_measured_fraction_theta_max 0.840
_diffrn_measurement_device 'four-circle diffractometer'
_diffrn_measurement_device_type 'Xcalibur, Eos'
_diffrn_measurement_method \w-scan
_diffrn_radiation_monochromator graphite
_diffrn_radiation_type 'Mo K\a'
_diffrn_radiation_wavelength 0.71073
_diffrn_reflns_av_unetI/netI 0.0405
_diffrn_reflns_Laue_measured_fraction_full 0.999
_diffrn_reflns_Laue_measured_fraction_max 0.840
_diffrn_reflns_limit_h_max 10
_diffrn_reflns_limit_h_min -10
_diffrn_reflns_limit_k_max 12
_diffrn_reflns_limit_k_min -12
_diffrn_reflns_limit_l_max 16
_diffrn_reflns_limit_l_min -16
_diffrn_reflns_number 4237
_diffrn_reflns_point_group_measured_fraction_full 0.999
_diffrn_reflns_point_group_measured_fraction_max 0.840
_diffrn_reflns_theta_full 25.000
_diffrn_reflns_theta_max 28.255
_diffrn_reflns_theta_min 2.837
_exptl_absorpt_coefficient_mu 3.144
_exptl_absorpt_correction_T_max 1.00000
_exptl_absorpt_correction_T_min 0.70610
_exptl_absorpt_correction_type multi-scan
_exptl_absorpt_process_details
;
CrysAlisPro, Agilent Technologies,
Version 1.171.37.35 (release 13-08-2014 CrysAlis171 .NET)
(compiled Aug 13 2014,18:06:01)
Empirical absorption correction using spherical harmonics,
 implemented in SCALE3 ABSPACK scaling algorithm.
;
_exptl_crystal_colour yellow
_exptl_crystal_density_diffrn 1.963
_exptl_crystal_description plate
_exptl_crystal_F_000 596
_exptl_crystal_size_max 0.2
_exptl_crystal_size_mid 0.18
_exptl_crystal_size_min 0.05
_refine_diff_density_max 2.474
_refine_diff_density_min -1.892
_refine_diff_density_rms 0.146
_refine_ls_extinction_method none
_refine_ls_goodness_of_fit_ref 1.074
_refine_ls_hydrogen_treatment constr
_refine_ls_matrix_type full
_refine_ls_number_parameters 293
_refine_ls_number_reflns 4237
_refine_ls_number_restraints 7
_refine_ls_restrained_S_all 1.081
_refine_ls_R_factor_all 0.0391
_refine_ls_R_factor_gt 0.0353
_refine_ls_shift/su_max 0.001
_refine_ls_shift/su_mean 0.000
_refine_ls_structure_factor_coef Fsqd
_refine_ls_weighting_details 'w=1/[\s^2^(Fo^2^)+(0.0277P)^2^+5.0296P] where P=(Fo^2^+2Fc^2^)/3'
_refine_ls_weighting_scheme calc
_refine_ls_wR_factor_gt 0.0807
_refine_ls_wR_factor_ref 0.0828
_reflns_Friedel_coverage 0.000
_reflns_number_gt 3940
_reflns_number_total 4237
_reflns_threshold_expression 'I > 2\s(I)'
_cod_data_source_file d4ce00450g2.cif
_cod_data_source_block 16
_cod_depositor_comments 'Adding full bibliography for 7248946--7248974.cif.'
_cod_database_code 7248967
_shelx_space_group_comment
;
The symmetry employed for this shelxl refinement is uniquely defined
by the following loop, which should always be used as a source of
symmetry information in preference to the above space-group names.
They are only intended as comments.
;

loop_
_space_group_symop_operation_xyz
'x, y, z'
'-x, -y, -z'

loop_
_atom_site_label
_atom_site_type_symbol
_atom_site_fract_x
_atom_site_fract_y
_atom_site_fract_z
_atom_site_U_iso_or_equiv
_atom_site_adp_type
_atom_site_occupancy
_atom_site_site_symmetry_order
_atom_site_calc_flag
_atom_site_refinement_flags_posn
_atom_site_refinement_flags_adp
_atom_site_refinement_flags_occupancy
_atom_site_disorder_assembly
_atom_site_disorder_group
Eu1 Eu 0.30069(3) 0.76876(2) 0.28936(2) 0.01533(8) Uani 1 1 d . . . . .
N1A N 0.0470(5) 0.6946(4) 0.3818(3) 0.0174(8) Uani 1 1 d . . . . .
C2A C -0.0139(6) 0.7834(5) 0.4464(4) 0.0212(10) Uani 1 1 d . . . . .
H2A H 0.0434 0.8731 0.4583 0.025 Uiso 1 1 calc R U . . .
C3A C -0.1531(6) 0.7525(5) 0.4958(4) 0.0230(11) Uani 1 1 d . . . . .
H3A H -0.1931 0.8188 0.5391 0.028 Uiso 1 1 calc R U . . .
C4A C -0.2341(6) 0.6201(6) 0.4802(4) 0.0235(11) Uani 1 1 d . . . . .
H4A H -0.3288 0.5944 0.5152 0.028 Uiso 1 1 calc R U . . .
C5A C -0.1771(6) 0.5282(5) 0.4150(4) 0.0207(10) Uani 1 1 d . . . . .
H5A H -0.2314 0.4378 0.4037 0.025 Uiso 1 1 calc R U . . .
C6A C -0.0367(5) 0.5687(5) 0.3645(4) 0.0150(9) Uani 1 1 d . . . . .
N7A N 0.0236(5) 0.4776(4) 0.2954(3) 0.0178(8) Uani 1 1 d . . . . .
C71A C -0.0607(6) 0.3404(5) 0.2633(4) 0.0201(10) Uani 1 1 d . . . . .
H71C H -0.0460 0.3085 0.1881 0.030 Uiso 1 1 calc R U . . .
H71B H -0.1816 0.3317 0.2669 0.030 Uiso 1 1 calc R U . . .
H71A H -0.0115 0.2880 0.3131 0.030 Uiso 1 1 calc R U . . .
N8A N 0.1777(5) 0.5219(4) 0.2668(3) 0.0166(8) Uani 1 1 d . . . . .
C9A C 0.2586(6) 0.4391(5) 0.2218(4) 0.0172(9) Uani 1 1 d . . . . .
H9A H 0.2148 0.3466 0.2074 0.021 Uiso 1 1 calc R U . . .
C10A C 0.4207(6) 0.4965(5) 0.1949(4) 0.0185(10) Uani 1 1 d . . . . .
N11A N 0.5177(5) 0.4287(4) 0.1378(3) 0.0202(9) Uani 1 1 d . . . . .
C11A C 0.4795(7) 0.2874(5) 0.0948(5) 0.0290(12) Uani 1 1 d . . . . .
H11C H 0.4929 0.2383 0.1556 0.043 Uiso 1 1 calc R U . . .
H11B H 0.5573 0.2677 0.0440 0.043 Uiso 1 1 calc R U . . .
H11A H 0.3627 0.2612 0.0559 0.043 Uiso 1 1 calc R U . . .
C12A C 0.6578(6) 0.5190(5) 0.1279(4) 0.0232(11) Uani 1 1 d . . . . .
H12A H 0.7491 0.5017 0.0917 0.028 Uiso 1 1 calc R U . . .
C13A C 0.6408(6) 0.6374(5) 0.1794(4) 0.0229(11) Uani 1 1 d . . . . .
H13A H 0.7204 0.7178 0.1859 0.028 Uiso 1 1 calc R U . . .
N14A N 0.4924(5) 0.6243(4) 0.2206(3) 0.0184(8) Uani 1 1 d . . . . .
N1B N 0.2298(6) 1.0190(5) 0.2347(4) 0.0320(11) Uani 1 1 d . . . . .
O11B O 0.1991(5) 0.9776(4) 0.3228(3) 0.0341(9) Uani 1 1 d . . . . .
O12B O 0.3110(5) 0.9548(4) 0.1752(3) 0.0267(8) Uani 1 1 d . . . . .
O13B O 0.1803(7) 1.1159(5) 0.2087(5) 0.0576(14) Uani 1 1 d . . . . .
N1C N 0.0733(5) 0.6939(5) 0.0750(3) 0.0258(10) Uani 1 1 d . . . . .
O11C O 0.0270(4) 0.7416(4) 0.1640(3) 0.0245(8) Uani 1 1 d . . . . .
O12C O 0.2262(4) 0.6815(4) 0.0838(3) 0.0229(7) Uani 1 1 d . . . . .
O13C O -0.0247(5) 0.6608(5) -0.0107(3) 0.0446(12) Uani 1 1 d . . . . .
N1D N 0.4149(5) 0.7741(4) 0.5270(3) 0.0230(9) Uani 1 1 d . . . . .
O11D O 0.3713(4) 0.8751(3) 0.4933(3) 0.0238(8) Uani 1 1 d . . . . .
O12D O 0.4070(4) 0.6758(4) 0.4544(3) 0.0221(7) Uani 1 1 d . . . . .
O13D O 0.4587(5) 0.7738(4) 0.6246(3) 0.0364(10) Uani 1 1 d . . . . .
O1E O 0.5800(4) 0.9108(4) 0.3363(3) 0.0251(8) Uani 1 1 d . . . . .
H2E H 0.6410 0.9403 0.2946 0.030 Uiso 1 1 d R U . . .
H1E H 0.5938 0.9638 0.3839 0.030 Uiso 1 1 d R U . . .
O1F O 0.7900(16) 1.0026(10) 0.2123(8) 0.171(5) Uani 1 1 d D U . . .
H1F H 0.8945 1.0192 0.2357 0.205 Uiso 1 1 calc R U . . .
C1F C 0.7623(18) 1.0046(12) 0.0971(9) 0.147(7) Uani 1 1 d D . . . .
H1F3 H 0.7612 1.0949 0.0850 0.221 Uiso 1 1 calc R U . . .
H1F2 H 0.6533 0.9470 0.0635 0.221 Uiso 1 1 calc R U . . .
H1F1 H 0.8533 0.9732 0.0639 0.221 Uiso 1 1 calc R U . . .

loop_
_atom_site_aniso_label
_atom_site_aniso_U_11
_atom_site_aniso_U_22
_atom_site_aniso_U_33
_atom_site_aniso_U_23
_atom_site_aniso_U_13
_atom_site_aniso_U_12
Eu1 0.01230(12) 0.01313(13) 0.01892(13) -0.00205(9) 0.00455(9) 0.00062(8)
N1A 0.0154(18) 0.019(2) 0.0163(18) -0.0018(16) 0.0044(15) 0.0014(16)
C2A 0.020(2) 0.019(3) 0.024(2) 0.000(2) 0.005(2) 0.004(2)
C3A 0.021(2) 0.026(3) 0.024(2) 0.001(2) 0.010(2) 0.009(2)
C4A 0.015(2) 0.034(3) 0.023(2) 0.005(2) 0.0065(19) 0.008(2)
C5A 0.014(2) 0.023(3) 0.024(2) 0.004(2) 0.0030(19) 0.0008(19)
C6A 0.013(2) 0.017(2) 0.015(2) 0.0013(18) 0.0021(17) 0.0043(18)
N7A 0.0146(18) 0.014(2) 0.023(2) -0.0007(16) 0.0070(16) -0.0020(15)
C71A 0.018(2) 0.015(2) 0.024(2) 0.0007(19) 0.0046(19) -0.0026(19)
N8A 0.0146(18) 0.016(2) 0.0179(18) -0.0009(15) 0.0054(15) 0.0009(15)
C9A 0.016(2) 0.013(2) 0.021(2) 0.0002(18) 0.0012(18) 0.0018(18)
C10A 0.015(2) 0.021(3) 0.020(2) 0.0002(19) 0.0045(18) 0.0055(19)
N11A 0.020(2) 0.023(2) 0.0200(19) 0.0019(17) 0.0065(16) 0.0088(17)
C11A 0.034(3) 0.024(3) 0.032(3) 0.000(2) 0.016(2) 0.011(2)
C12A 0.016(2) 0.031(3) 0.024(2) 0.002(2) 0.0052(19) 0.008(2)
C13A 0.014(2) 0.028(3) 0.027(2) 0.004(2) 0.006(2) 0.004(2)
N14A 0.0132(18) 0.017(2) 0.024(2) -0.0003(16) 0.0041(16) 0.0021(16)
N1B 0.029(2) 0.019(2) 0.051(3) 0.004(2) 0.010(2) 0.0086(19)
O11B 0.043(2) 0.020(2) 0.044(2) 0.0053(18) 0.025(2) 0.0083(17)
O12B 0.0264(18) 0.022(2) 0.0314(19) 0.0015(16) 0.0085(16) 0.0040(15)
O13B 0.069(3) 0.026(3) 0.093(4) 0.024(3) 0.033(3) 0.026(2)
N1C 0.024(2) 0.028(3) 0.021(2) 0.0034(18) 0.0017(18) -0.0038(19)
O11C 0.0166(16) 0.033(2) 0.0231(17) 0.0010(15) 0.0054(14) 0.0048(15)
O12C 0.0220(17) 0.025(2) 0.0221(17) -0.0007(14) 0.0077(14) 0.0054(15)
O13C 0.031(2) 0.070(3) 0.023(2) 0.001(2) -0.0044(17) -0.004(2)
N1D 0.019(2) 0.024(2) 0.021(2) -0.0004(18) 0.0034(17) -0.0059(17)
O11D 0.0276(18) 0.0161(18) 0.0237(17) -0.0007(14) 0.0021(15) -0.0009(15)
O12D 0.0182(16) 0.0212(19) 0.0238(17) -0.0014(14) 0.0026(14) 0.0012(14)
O13D 0.045(2) 0.034(2) 0.0204(18) 0.0007(16) -0.0026(17) -0.0080(19)
O1E 0.0194(17) 0.0206(19) 0.0290(18) -0.0050(15) 0.0054(15) -0.0053(14)
O1F 0.214(11) 0.122(8) 0.132(8) -0.046(7) -0.077(8) 0.045(8)
C1F 0.123(11) 0.086(9) 0.185(16) -0.073(10) 0.044(11) -0.038(8)

loop_
_atom_type_symbol
_atom_type_description
_atom_type_scat_dispersion_real
_atom_type_scat_dispersion_imag
_atom_type_scat_source
C C 0.0033 0.0016 'International Tables Vol C Tables 4.2.6.8 and 6.1.1.4'
H H 0.0000 0.0000 'International Tables Vol C Tables 4.2.6.8 and 6.1.1.4'
N N 0.0061 0.0033 'International Tables Vol C Tables 4.2.6.8 and 6.1.1.4'
O O 0.0106 0.0060 'International Tables Vol C Tables 4.2.6.8 and 6.1.1.4'
Eu Eu -0.1578 3.6682 'International Tables Vol C Tables 4.2.6.8 and 6.1.1.4'

loop_
_geom_angle_atom_site_label_1
_geom_angle_atom_site_label_2
_geom_angle_atom_site_label_3
_geom_angle
_geom_angle_site_symmetry_1
_geom_angle_site_symmetry_3
_geom_angle_publ_flag
O1E Eu1 O11B 84.30(13) . . ?
O1E Eu1 O11C 140.78(13) . . ?
O11B Eu1 O11C 72.33(13) . . ?
O1E Eu1 N14A 76.25(12) . . ?
O11B Eu1 N14A 154.91(13) . . ?
O11C Eu1 N14A 113.99(12) . . ?
O1E Eu1 O12D 81.89(12) . . ?
O11B Eu1 O12D 117.56(12) . . ?
O11C Eu1 O12D 136.78(11) . . ?
N14A Eu1 O12D 75.57(12) . . ?
O1E Eu1 N1A 138.85(12) . . ?
O11B Eu1 N1A 79.70(13) . . ?
O11C Eu1 N1A 67.96(12) . . ?
N14A Eu1 N1A 125.39(13) . . ?
O12D Eu1 N1A 72.69(12) . . ?
O1E Eu1 O12C 111.46(11) . . ?
O11B Eu1 O12C 107.07(13) . . ?
O11C Eu1 O12C 50.60(11) . . ?
N14A Eu1 O12C 66.83(12) . . ?
O12D Eu1 O12C 134.62(11) . . ?
N1A Eu1 O12C 109.45(12) . . ?
O1E Eu1 N8A 136.50(12) . . ?
O11B Eu1 N8A 137.48(13) . . ?
O11C Eu1 N8A 77.09(12) . . ?
N14A Eu1 N8A 65.94(12) . . ?
O12D Eu1 N8A 68.87(12) . . ?
N1A Eu1 N8A 61.59(12) . . ?
O12C Eu1 N8A 73.09(12) . . ?
O1E Eu1 O12B 71.51(12) . . ?
O11B Eu1 O12B 50.71(12) . . ?
O11C Eu1 O12B 69.30(12) . . ?
N14A Eu1 O12B 107.10(12) . . ?
O12D Eu1 O12B 151.39(12) . . ?
N1A Eu1 O12B 121.87(12) . . ?
O12C Eu1 O12B 67.62(12) . . ?
N8A Eu1 O12B 138.98(12) . . ?
O1E Eu1 O11D 67.42(12) . . ?
O11B Eu1 O11D 68.40(13) . . ?
O11C Eu1 O11D 127.21(11) . . ?
N14A Eu1 O11D 116.66(12) . . ?
O12D Eu1 O11D 50.07(11) . . ?
N1A Eu1 O11D 71.45(12) . . ?
O12C Eu1 O11D 175.30(11) . . ?
N8A Eu1 O11D 111.00(12) . . ?
O12B Eu1 O11D 107.89(11) . . ?
O1E Eu1 N1B 78.49(13) . . ?
O11B Eu1 N1B 25.47(13) . . ?
O11C Eu1 N1B 66.80(13) . . ?
N14A Eu1 N1B 132.08(13) . . ?
O12D Eu1 N1B 139.20(13) . . ?
N1A Eu1 N1B 100.15(13) . . ?
O12C Eu1 N1B 86.04(13) . . ?
N8A Eu1 N1B 143.74(13) . . ?
O12B Eu1 N1B 25.37(12) . . ?
O11D Eu1 N1B 89.27(13) . . ?
O1E Eu1 N1C 129.17(12) . . ?
O11B Eu1 N1C 89.87(14) . . ?
O11C Eu1 N1C 25.40(11) . . ?
N14A Eu1 N1C 90.27(13) . . ?
O12D Eu1 N1C 142.15(12) . . ?
N1A Eu1 N1C 88.65(12) . . ?
O12C Eu1 N1C 25.20(11) . . ?
N8A Eu1 N1C 73.30(13) . . ?
O12B Eu1 N1C 66.20(12) . . ?
O11D Eu1 N1C 152.45(12) . . ?
N1B Eu1 N1C 75.35(14) . . ?
C6A N1A C2A 117.2(4) . . ?
C6A N1A Eu1 122.3(3) . . ?
C2A N1A Eu1 120.5(3) . . ?
N1A C2A C3A 124.2(5) . . ?
N1A C2A H2A 117.9 . . ?
C3A C2A H2A 117.9 . . ?
C2A C3A C4A 117.6(5) . . ?
C2A C3A H3A 121.2 . . ?
C4A C3A H3A 121.2 . . ?
C5A C4A C3A 119.8(5) . . ?
C5A C4A H4A 120.1 . . ?
C3A C4A H4A 120.1 . . ?
C4A C5A C6A 119.0(5) . . ?
C4A C5A H5A 120.5 . . ?
C6A C5A H5A 120.5 . . ?
N1A C6A N7A 117.2(4) . . ?
N1A C6A C5A 122.2(4) . . ?
N7A C6A C5A 120.7(4) . . ?
N8A N7A C6A 115.9(4) . . ?
N8A N7A C71A 120.6(4) . . ?
C6A N7A C71A 123.2(4) . . ?
N7A C71A H71C 109.5 . . ?
N7A C71A H71B 109.5 . . ?
H71C C71A H71B 109.5 . . ?
N7A C71A H71A 109.5 . . ?
H71C C71A H71A 109.5 . . ?
H71B C71A H71A 109.5 . . ?
C9A N8A N7A 120.1(4) . . ?
C9A N8A Eu1 119.0(3) . . ?
N7A N8A Eu1 120.8(3) . . ?
N8A C9A C10A 115.5(4) . . ?
N8A C9A H9A 122.2 . . ?
C10A C9A H9A 122.2 . . ?
N14A C10A N11A 110.9(4) . . ?
N14A C10A C9A 124.2(4) . . ?
N11A C10A C9A 124.8(4) . . ?
C10A N11A C12A 106.6(4) . . ?
C10A N11A C11A 126.6(4) . . ?
C12A N11A C11A 126.8(4) . . ?
N11A C11A H11C 109.5 . . ?
N11A C11A H11B 109.5 . . ?
H11C C11A H11B 109.5 . . ?
N11A C11A H11A 109.5 . . ?
H11C C11A H11A 109.5 . . ?
H11B C11A H11A 109.5 . . ?
C13A C12A N11A 106.8(4) . . ?
C13A C12A H12A 126.6 . . ?
N11A C12A H12A 126.6 . . ?
C12A C13A N14A 110.0(5) . . ?
C12A C13A H13A 125.0 . . ?
N14A C13A H13A 125.0 . . ?
C10A N14A C13A 105.7(4) . . ?
C10A N14A Eu1 114.3(3) . . ?
C13A N14A Eu1 138.4(3) . . ?
O13B N1B O12B 121.8(5) . . ?
O13B N1B O11B 121.3(5) . . ?
O12B N1B O11B 116.9(4) . . ?
O13B N1B Eu1 172.3(4) . . ?
O12B N1B Eu1 60.7(3) . . ?
O11B N1B Eu1 56.7(2) . . ?
N1B O11B Eu1 97.9(3) . . ?
N1B O12B Eu1 93.9(3) . . ?
O13C N1C O12C 122.9(5) . . ?
O13C N1C O11C 121.6(4) . . ?
O12C N1C O11C 115.4(4) . . ?
O13C N1C Eu1 177.4(4) . . ?
O12C N1C Eu1 58.9(2) . . ?
O11C N1C Eu1 56.5(2) . . ?
N1C O11C Eu1 98.1(3) . . ?
N1C O12C Eu1 95.9(3) . . ?
O13D N1D O12D 122.4(5) . . ?
O13D N1D O11D 121.4(4) . . ?
O12D N1D O11D 116.2(4) . . ?
O13D N1D Eu1 178.5(3) . . ?
O12D N1D Eu1 56.8(2) . . ?
O11D N1D Eu1 59.4(2) . . ?
N1D O11D Eu1 95.2(3) . . ?
N1D O12D Eu1 98.5(3) . . ?
Eu1 O1E H2E 128.0 . . ?
Eu1 O1E H1E 117.0 . . ?
H2E O1E H1E 104.9 . . ?
C1F O1F H1F 109.5 . . ?
O1F C1F H1F3 109.5 . . ?
O1F C1F H1F2 109.5 . . ?
H1F3 C1F H1F2 109.5 . . ?
O1F C1F H1F1 109.5 . . ?
H1F3 C1F H1F1 109.5 . . ?
H1F2 C1F H1F1 109.5 . . ?

loop_
_geom_bond_atom_site_label_1
_geom_bond_atom_site_label_2
_geom_bond_distance
_geom_bond_site_symmetry_2
_geom_bond_publ_flag
Eu1 O1E 2.426(3) . ?
Eu1 O11B 2.476(4) . ?
Eu1 O11C 2.494(3) . ?
Eu1 N14A 2.511(4) . ?
Eu1 O12D 2.519(3) . ?
Eu1 N1A 2.547(4) . ?
Eu1 O12C 2.549(3) . ?
Eu1 N8A 2.555(4) . ?
Eu1 O12B 2.567(4) . ?
Eu1 O11D 2.572(3) . ?
Eu1 N1B 2.936(5) . ?
Eu1 N1C 2.961(4) . ?
N1A C6A 1.341(6) . ?
N1A C2A 1.349(6) . ?
C2A C3A 1.369(7) . ?
C2A H2A 0.9500 . ?
C3A C4A 1.396(8) . ?
C3A H3A 0.9500 . ?
C4A C5A 1.358(7) . ?
C4A H4A 0.9500 . ?
C5A C6A 1.404(6) . ?
C5A H5A 0.9500 . ?
C6A N7A 1.393(6) . ?
N7A N8A 1.366(5) . ?
N7A C71A 1.448(6) . ?
C71A H71C 0.9800 . ?
C71A H71B 0.9800 . ?
C71A H71A 0.9800 . ?
N8A C9A 1.292(6) . ?
C9A C10A 1.448(6) . ?
C9A H9A 0.9500 . ?
C10A N14A 1.333(6) . ?
C10A N11A 1.358(6) . ?
N11A C12A 1.373(7) . ?
N11A C11A 1.461(7) . ?
C11A H11C 0.9800 . ?
C11A H11B 0.9800 . ?
C11A H11A 0.9800 . ?
C12A C13A 1.351(7) . ?
C12A H12A 0.9500 . ?
C13A N14A 1.367(6) . ?
C13A H13A 0.9500 . ?
N1B O13B 1.228(6) . ?
N1B O12B 1.261(6) . ?
N1B O11B 1.275(6) . ?
N1C O13C 1.212(6) . ?
N1C O12C 1.267(5) . ?
N1C O11C 1.283(5) . ?
N1D O13D 1.224(5) . ?
N1D O12D 1.256(5) . ?
N1D O11D 1.283(6) . ?
O1E H2E 0.8178 . ?
O1E H1E 0.7343 . ?
O1F C1F 1.428(5) . ?
O1F H1F 0.8400 . ?
C1F H1F3 0.9800 . ?
C1F H1F2 0.9800 . ?
C1F H1F1 0.9800 . ?

loop_
_geom_torsion_atom_site_label_1
_geom_torsion_atom_site_label_2
_geom_torsion_atom_site_label_3
_geom_torsion_atom_site_label_4
_geom_torsion
_geom_torsion_site_symmetry_1
_geom_torsion_site_symmetry_2
_geom_torsion_site_symmetry_3
_geom_torsion_site_symmetry_4
_geom_torsion_publ_flag
C6A N1A C2A C3A 0.9(7) . . . . ?
Eu1 N1A C2A C3A 177.6(4) . . . . ?
N1A C2A C3A C4A 1.6(8) . . . . ?
C2A C3A C4A C5A -2.1(7) . . . . ?
C3A C4A C5A C6A 0.1(7) . . . . ?
C2A N1A C6A N7A 178.4(4) . . . . ?
Eu1 N1A C6A N7A 1.8(5) . . . . ?
C2A N1A C6A C5A -3.0(6) . . . . ?
Eu1 N1A C6A C5A -179.6(3) . . . . ?
C4A C5A C6A N1A 2.5(7) . . . . ?
C4A C5A C6A N7A -178.9(4) . . . . ?
N1A C6A N7A N8A 10.3(6) . . . . ?
C5A C6A N7A N8A -168.3(4) . . . . ?
N1A C6A N7A C71A -175.6(4) . . . . ?
C5A C6A N7A C71A 5.8(7) . . . . ?
C6A N7A N8A C9A 166.3(4) . . . . ?
C71A N7A N8A C9A -8.0(6) . . . . ?
C6A N7A N8A Eu1 -17.8(5) . . . . ?
C71A N7A N8A Eu1 167.9(3) . . . . ?
N7A N8A C9A C10A -179.9(4) . . . . ?
Eu1 N8A C9A C10A 4.1(5) . . . . ?
N8A C9A C10A N14A 5.0(7) . . . . ?
N8A C9A C10A N11A -173.2(4) . . . . ?
N14A C10A N11A C12A 0.3(5) . . . . ?
C9A C10A N11A C12A 178.6(4) . . . . ?
N14A C10A N11A C11A -179.3(5) . . . . ?
C9A C10A N11A C11A -0.9(8) . . . . ?
C10A N11A C12A C13A 0.3(5) . . . . ?
C11A N11A C12A C13A 179.8(5) . . . . ?
N11A C12A C13A N14A -0.7(6) . . . . ?
N11A C10A N14A C13A -0.7(5) . . . . ?
C9A C10A N14A C13A -179.1(5) . . . . ?
N11A C10A N14A Eu1 167.4(3) . . . . ?
C9A C10A N14A Eu1 -11.0(6) . . . . ?
C12A C13A N14A C10A 0.8(6) . . . . ?
C12A C13A N14A Eu1 -162.6(4) . . . . ?
O13B N1B O11B Eu1 171.2(5) . . . . ?
O12B N1B O11B Eu1 -7.8(5) . . . . ?
O13B N1B O12B Eu1 -171.6(5) . . . . ?
O11B N1B O12B Eu1 7.4(5) . . . . ?
O13C N1C O11C Eu1 177.8(5) . . . . ?
O12C N1C O11C Eu1 -0.7(5) . . . . ?
O13C N1C O12C Eu1 -177.8(5) . . . . ?
O11C N1C O12C Eu1 0.6(4) . . . . ?
O13D N1D O11D Eu1 -178.5(4) . . . . ?
O12D N1D O11D Eu1 0.4(4) . . . . ?
O13D N1D O12D Eu1 178.4(4) . . . . ?
O11D N1D O12D Eu1 -0.4(4) . . . . ?
